data_4000117
_journal_name_full 'Chemistry of Materials'
_journal_paper_doi 10.1021/cm010681c
_journal_year 2002
_chemical_formula_moiety '[Ni(4-PhPy)2(DBM)2]'
_chemical_formula_sum 'C52 H40 N2 Ni O4'
_chemical_formula_weight 815.57
_chemical_name_common
;
Bis(dibenzoylmethanato)bis-(4-phenylpyridine)nickel(II)
;
_chemical_name_systematic
;
 Bis(1,3-diphenyl-1,3-propanediono)bis(4-phenylpyridine)nickel(II)
;
_space_group_IT_number 2
_symmetry_cell_setting triclinic
_symmetry_space_group_name_Hall '-P 1'
_symmetry_space_group_name_H-M 'P -1'
_atom_sites_solution_hydrogens geom
_atom_sites_solution_primary direct
_atom_sites_solution_secondary difmap
_cell_angle_alpha 61.53(1)
_cell_angle_beta 79.66(1)
_cell_angle_gamma 76.57(1)
_cell_formula_units_Z 1
_cell_length_a 8.031(1)
_cell_length_b 12.155(2)
_cell_length_c 12.471(2)
_cell_measurement_reflns_used 'all data'
_cell_measurement_temperature 173(2)
_cell_measurement_theta_max 28.7
_cell_measurement_theta_min 1.9
_cell_volume 1037.5(3)
_diffrn_ambient_temperature 173(2)
_diffrn_detector_area_resol_mean ?
_diffrn_measurement_device_type 'Smart CCD'
_diffrn_measurement_method ?
_diffrn_radiation_monochromator graphite
_diffrn_radiation_source 'fine-focus sealed tube'
_diffrn_radiation_type MoK\a
_diffrn_radiation_wavelength 0.71070
_diffrn_reflns_av_R_equivalents 0.0174
_diffrn_reflns_av_sigmaI/netI 0.0233
_diffrn_reflns_limit_h_max 10
_diffrn_reflns_limit_h_min -10
_diffrn_reflns_limit_k_max 16
_diffrn_reflns_limit_k_min -16
_diffrn_reflns_limit_l_max 16
_diffrn_reflns_limit_l_min -16
_diffrn_reflns_number 12322
_diffrn_reflns_theta_max 28.71
_diffrn_reflns_theta_min 1.86
_diffrn_standards_decay_% ?
_diffrn_standards_interval_count ?
_diffrn_standards_interval_time ?
_diffrn_standards_number ?
_exptl_absorpt_coefficient_mu 0.517
_exptl_absorpt_correction_T_max 0.8621
_exptl_absorpt_correction_T_min 0.7097
_exptl_absorpt_correction_type SADABS
_exptl_crystal_colour brown
_exptl_crystal_density_diffrn 1.305
_exptl_crystal_density_meas ?
_exptl_crystal_density_method 'not measured'
_exptl_crystal_description block
_exptl_crystal_F_000 426
_exptl_crystal_size_max 0.4
_exptl_crystal_size_mid 0.4
_exptl_crystal_size_min 0.3
_refine_ls_extinction_coef ?
_refine_ls_extinction_method none
_refine_ls_goodness_of_fit_ref 1.057
_refine_ls_hydrogen_treatment mixed
_refine_ls_matrix_type full
_refine_ls_number_parameters 268
_refine_ls_number_reflns 5324
_refine_ls_number_restraints 0
_refine_ls_restrained_S_all 1.057
_refine_ls_R_factor_all 0.0344
_refine_ls_R_factor_gt 0.0307
_refine_ls_shift/su_max 0.000
_refine_ls_shift/su_mean 0.000
_refine_ls_structure_factor_coef Fsqd
_refine_ls_weighting_details 'w=1/[\s^2^(Fo^2^)+(0.0434P)^2^+0.2876P] where P=(Fo^2^+2Fc^2^)/3'
_refine_ls_weighting_scheme calc
_refine_ls_wR_factor_gt 0.0826
_refine_ls_wR_factor_ref 0.0845
_reflns_number_gt 4879
_reflns_number_total 5324
_reflns_threshold_expression >2sigma(I)
_cod_depositor_comments
;
The following automatic conversions were performed:

'_refine_ls_weighting_scheme' value 'calc
w=1/[\s^2^(Fo^2^)+(0.0434P)^2^+0.2876P] where P=(Fo^2^+2Fc^2^)/3' was
changed to 'calc'. New tag '_refine_ls_weighting_details' was
created. The value of the new tag was set to
'w=1/[\s^2^(Fo^2^)+(0.0434P)^2^+0.2876P] where P=(Fo^2^+2Fc^2^)/3'.

Automatic conversion script
Id: cif_fix_values 3143 2015-03-26 13:38:13Z robertas 
;
_cod_original_sg_symbol_H-M P-1
_cod_database_code 4000117

loop_
_symmetry_equiv_pos_as_xyz
'x, y, z'
'-x, -y, -z'

loop_
_atom_site_label
_atom_site_type_symbol
_atom_site_fract_x
_atom_site_fract_y
_atom_site_fract_z
_atom_site_U_iso_or_equiv
_atom_site_adp_type
_atom_site_occupancy
_atom_site_calc_flag
_atom_site_refinement_flags
_atom_site_disorder_assembly
_atom_site_disorder_group
Ni Ni 0.5000 0.5000 1.0000 0.02199(7) Uani 1 d S . .
O1 O 0.34692(11) 0.39911(8) 1.14727(7) 0.02605(17) Uani 1 d . . .
C1 C 0.37030(15) 0.37044(11) 1.25597(10) 0.0236(2) Uani 1 d . . .
C11 C 0.25963(16) 0.28174(12) 1.35361(11) 0.0269(2) Uani 1 d . . .
C12 C 0.08353(17) 0.30747(14) 1.34329(13) 0.0342(3) Uani 1 d . . .
H12 H 0.0348 0.3824 1.2767 0.041 Uiso 1 calc R . .
C13 C -0.0212(2) 0.22426(17) 1.42967(16) 0.0465(4) Uani 1 d . . .
H13 H -0.1416 0.2430 1.4230 0.056 Uiso 1 calc R . .
C14 C 0.0494(3) 0.11434(18) 1.52526(14) 0.0542(5) Uani 1 d . . .
H14 H -0.0223 0.0568 1.5836 0.065 Uiso 1 calc R . .
C15 C 0.2237(3) 0.08768(17) 1.53647(14) 0.0545(5) Uani 1 d . . .
H15 H 0.2717 0.0116 1.6023 0.065 Uiso 1 calc R . .
C16 C 0.3296(2) 0.17201(14) 1.45161(12) 0.0407(3) Uani 1 d . . .
H16 H 0.4492 0.1546 1.4607 0.049 Uiso 1 calc R . .
C2 C 0.48454(16) 0.41535(12) 1.29287(11) 0.0284(2) Uani 1 d . . .
H2 H 0.4992 0.3770 1.3778 0.034 Uiso 1 calc R . .
O3 O 0.58086(11) 0.56705(8) 1.09837(8) 0.02649(18) Uani 1 d . . .
C3 C 0.57842(14) 0.51218(11) 1.21433(10) 0.0236(2) Uani 1 d . . .
C31 C 0.68497(15) 0.55901(12) 1.26643(11) 0.0265(2) Uani 1 d . . .
C32 C 0.69300(17) 0.51556(14) 1.39156(12) 0.0321(3) Uani 1 d . . .
H32 H 0.6285 0.4522 1.4493 0.039 Uiso 1 calc R . .
C33 C 0.79462(19) 0.56428(16) 1.43208(14) 0.0409(3) Uani 1 d . . .
H33 H 0.7971 0.5351 1.5174 0.049 Uiso 1 calc R . .
C34 C 0.8913(2) 0.65382(18) 1.35055(17) 0.0501(4) Uani 1 d . . .
H34 H 0.9607 0.6866 1.3789 0.060 Uiso 1 calc R . .
C35 C 0.8869(2) 0.69591(19) 1.22674(17) 0.0553(5) Uani 1 d . . .
H35 H 0.9555 0.7567 1.1697 0.066 Uiso 1 calc R . .
C36 C 0.7830(2) 0.65000(16) 1.18507(14) 0.0421(3) Uani 1 d . . .
H36 H 0.7791 0.6814 1.0996 0.050 Uiso 1 calc R . .
N7 N 0.29342(13) 0.65133(10) 0.94522(9) 0.0255(2) Uani 1 d . . .
C71 C 0.14108(16) 0.62922(12) 0.93707(12) 0.0282(2) Uani 1 d . . .
H71 H 0.1318 0.5451 0.9565 0.034 Uiso 1 calc R . .
C72 C -0.00250(16) 0.72180(12) 0.90206(11) 0.0273(2) Uani 1 d . . .
H72 H -0.1070 0.7010 0.8973 0.033 Uiso 1 calc R . .
C73 C 0.00613(16) 0.84651(11) 0.87354(11) 0.0261(2) Uani 1 d . . .
C74 C 0.16504(17) 0.86917(12) 0.88208(12) 0.0314(3) Uani 1 d . . .
H74 H 0.1781 0.9523 0.8635 0.038 Uiso 1 calc R . .
C75 C 0.30301(17) 0.77079(12) 0.91760(12) 0.0302(3) Uani 1 d . . .
H75 H 0.4096 0.7886 0.9227 0.036 Uiso 1 calc R . .
C76 C -0.14535(16) 0.94829(12) 0.83414(12) 0.0288(2) Uani 1 d . . .
C77 C -0.26994(18) 0.94070(13) 0.77397(13) 0.0348(3) Uani 1 d . . .
H77 H -0.2600 0.8678 0.7620 0.042 Uiso 1 calc R . .
C78 C -0.4076(2) 1.03824(16) 0.73178(16) 0.0452(4) Uani 1 d . . .
H78 H -0.4915 1.0318 0.6912 0.054 Uiso 1 calc R . .
C79 C -0.4242(2) 1.14478(17) 0.7481(2) 0.0557(5) Uani 1 d . . .
H79 H -0.5177 1.2124 0.7172 0.067 Uiso 1 calc R . .
C7X C -0.3035(3) 1.15279(17) 0.8099(2) 0.0633(6) Uani 1 d . . .
H7X H -0.3155 1.2252 0.8229 0.076 Uiso 1 calc R . .
C7Y C -0.1658(2) 1.05522(15) 0.85232(17) 0.0468(4) Uani 1 d . . .
H7Y H -0.0838 1.0613 0.8946 0.056 Uiso 1 calc R . .

loop_
_atom_site_aniso_label
_atom_site_aniso_U_11
_atom_site_aniso_U_22
_atom_site_aniso_U_33
_atom_site_aniso_U_23
_atom_site_aniso_U_13
_atom_site_aniso_U_12
Ni 0.02282(11) 0.02633(11) 0.01884(10) -0.00948(8) -0.00170(7) -0.00962(8)
O1 0.0266(4) 0.0325(4) 0.0209(4) -0.0103(3) -0.0017(3) -0.0128(3)
C1 0.0236(5) 0.0260(5) 0.0217(5) -0.0106(4) -0.0001(4) -0.0071(4)
C11 0.0327(6) 0.0310(6) 0.0220(5) -0.0136(5) 0.0021(4) -0.0144(5)
C12 0.0310(6) 0.0380(7) 0.0391(7) -0.0215(6) 0.0058(5) -0.0134(5)
C13 0.0421(8) 0.0606(10) 0.0518(9) -0.0351(8) 0.0176(7) -0.0302(7)
C14 0.0786(13) 0.0651(11) 0.0341(7) -0.0243(7) 0.0183(8) -0.0531(10)
C15 0.0860(13) 0.0498(9) 0.0265(7) -0.0032(6) -0.0077(7) -0.0392(9)
C16 0.0529(9) 0.0416(8) 0.0266(6) -0.0070(6) -0.0086(6) -0.0212(7)
C2 0.0309(6) 0.0375(6) 0.0211(5) -0.0136(5) -0.0007(4) -0.0142(5)
O3 0.0299(4) 0.0307(4) 0.0222(4) -0.0116(3) -0.0021(3) -0.0121(3)
C3 0.0215(5) 0.0296(5) 0.0245(5) -0.0158(5) -0.0013(4) -0.0054(4)
C31 0.0221(5) 0.0363(6) 0.0299(6) -0.0215(5) -0.0009(4) -0.0071(5)
C32 0.0291(6) 0.0443(7) 0.0313(6) -0.0233(6) -0.0032(5) -0.0067(5)
C33 0.0366(7) 0.0608(9) 0.0420(8) -0.0359(7) -0.0092(6) -0.0053(6)
C34 0.0457(9) 0.0697(11) 0.0611(10) -0.0446(9) -0.0083(7) -0.0203(8)
C35 0.0581(10) 0.0738(12) 0.0547(10) -0.0342(9) 0.0030(8) -0.0425(9)
C36 0.0457(8) 0.0583(9) 0.0357(7) -0.0252(7) 0.0034(6) -0.0296(7)
N7 0.0254(5) 0.0282(5) 0.0242(5) -0.0108(4) -0.0021(4) -0.0095(4)
C71 0.0269(6) 0.0268(5) 0.0326(6) -0.0127(5) -0.0015(5) -0.0101(5)
C72 0.0250(5) 0.0297(6) 0.0300(6) -0.0139(5) -0.0007(4) -0.0103(4)
C73 0.0282(6) 0.0278(5) 0.0236(5) -0.0114(4) -0.0020(4) -0.0079(4)
C74 0.0336(6) 0.0275(6) 0.0360(6) -0.0132(5) -0.0056(5) -0.0109(5)
C75 0.0286(6) 0.0314(6) 0.0334(6) -0.0130(5) -0.0048(5) -0.0123(5)
C76 0.0302(6) 0.0280(6) 0.0286(6) -0.0120(5) -0.0026(5) -0.0072(5)
C77 0.0324(6) 0.0356(7) 0.0418(7) -0.0208(6) -0.0086(5) -0.0038(5)
C78 0.0372(7) 0.0463(8) 0.0553(9) -0.0243(7) -0.0168(7) 0.0000(6)
C79 0.0483(9) 0.0423(8) 0.0765(12) -0.0287(9) -0.0253(9) 0.0116(7)
C7X 0.0666(12) 0.0406(9) 0.0956(16) -0.0413(10) -0.0334(11) 0.0114(8)
C7Y 0.0503(9) 0.0369(7) 0.0635(10) -0.0280(7) -0.0227(8) -0.0004(6)
